data_7232689
loop_
_publ_author_name
'Bendzi\'nska-Berus, Wioletta'
'Jelecki, Maciej'
'Kwit, Marcin'
'Rychlewska, Urszula'

_publ_section_title
;
 Transfer of chirality in N-triphenylacetylamino acids and chiral
 derivatives of N-triphenylacetyl Gly--Gly dipeptide and control of their
 assembly with steric constraints
;
_journal_issue 22
_journal_name_full CrystEngComm
_journal_page_first 3420
_journal_paper_doi 10.1039/C9CE00429G
_journal_volume 21
_journal_year 2019
_chemical_absolute_configuration rmad
_chemical_formula_moiety 'C25 H25 N O3'
_chemical_formula_sum 'C25 H25 N O3'
_chemical_formula_weight 387.46
_chemical_name_systematic N-(triphenylacetyl)-L-valine
_space_group_crystal_system monoclinic
_space_group_IT_number 4
_space_group_name_Hall 'P 2yb'
_space_group_name_H-M_alt 'P 1 21 1'
_symmetry_space_group_name_Hall 'P 2yb'
_symmetry_space_group_name_H-M 'P 1 21 1'
_atom_sites_solution_hydrogens geom
_atom_sites_solution_primary direct
_atom_sites_solution_secondary difmap
_audit_creation_method SHELXL-2014/7
_audit_update_record
;
2019-03-05 deposited with the CCDC.    2019-04-23 downloaded from the CCDC.
;
_cell_angle_alpha 90
_cell_angle_beta 94.9140(10)
_cell_angle_gamma 90
_cell_formula_units_Z 2
_cell_length_a 8.58960(10)
_cell_length_b 9.96570(10)
_cell_length_c 12.7116(2)
_cell_measurement_reflns_used 9059
_cell_measurement_temperature 291(1)
_cell_measurement_theta_max 76.1570
_cell_measurement_theta_min 5.1710
_cell_volume 1084.13(2)
_computing_cell_refinement
;
CrysAlisPro, Agilent Technologies,(2014)
;
_computing_data_collection
;
CrysAlisPro, Agilent Technologies,(2014)
;
_computing_data_reduction
;
CrysAlisPro, Agilent Technologies,(2014)
;
_computing_molecular_graphics 'Mercury (Bruno, et al. 2002)'
_computing_publication_material 'SHELXL-2014/7 (Sheldrick, 2014)'
_computing_structure_refinement 'SHELXL-2014/7 (Sheldrick, 2015)'
_computing_structure_solution 'SHELXT (Sheldrick, 2015)'
_diffrn_ambient_temperature 291(1)
_diffrn_detector_area_resol_mean 10.5357
_diffrn_measured_fraction_theta_full 0.998
_diffrn_measured_fraction_theta_max 0.999
_diffrn_measurement_device_type 'SuperNova, Atlas detector'
_diffrn_measurement_method '\w scans'
_diffrn_radiation_type CuK\a
_diffrn_radiation_wavelength 1.54178
_diffrn_reflns_av_R_equivalents 0.0253
_diffrn_reflns_av_unetI/netI 0.0230
_diffrn_reflns_Laue_measured_fraction_full 0.998
_diffrn_reflns_Laue_measured_fraction_max 0.999
_diffrn_reflns_limit_h_max 10
_diffrn_reflns_limit_h_min -10
_diffrn_reflns_limit_k_max 11
_diffrn_reflns_limit_k_min -11
_diffrn_reflns_limit_l_max 15
_diffrn_reflns_limit_l_min -15
_diffrn_reflns_number 9544
_diffrn_reflns_point_group_measured_fraction_full 0.990
_diffrn_reflns_point_group_measured_fraction_max 0.990
_diffrn_reflns_theta_full 66.557
_diffrn_reflns_theta_max 66.557
_diffrn_reflns_theta_min 5.168
_diffrn_source 'sealed X-ray tube'
_exptl_absorpt_coefficient_mu 0.618
_exptl_absorpt_correction_T_max 1.00000
_exptl_absorpt_correction_T_min 0.40431
_exptl_absorpt_correction_type multi-scan
_exptl_absorpt_process_details
;
CrysAlisPro, Agilent Technologies,
Version 1.171.37.33 Empirical absorption correction using spherical harmonics, 
implemented in SCALE3 ABSPACK scaling algorithm, 2014.
;
_exptl_crystal_colour colourless
_exptl_crystal_density_diffrn 1.187
_exptl_crystal_description block
_exptl_crystal_F_000 412
_exptl_crystal_size_max 0.4
_exptl_crystal_size_mid 0.1
_exptl_crystal_size_min 0.1
_refine_diff_density_max 0.120
_refine_diff_density_min -0.171
_refine_diff_density_rms 0.034
_refine_ls_abs_structure_details
;
 Flack x determined using 1706 quotients [(I+)-(I-)]/[(I+)+(I-)]
 (Parsons, Flack and Wagner, Acta Cryst. B69 (2013) 249-259).
;
_refine_ls_abs_structure_Flack -0.04(11)
_refine_ls_extinction_method none
_refine_ls_goodness_of_fit_ref 1.035
_refine_ls_hydrogen_treatment constr
_refine_ls_matrix_type full
_refine_ls_number_parameters 265
_refine_ls_number_reflns 3795
_refine_ls_number_restraints 1
_refine_ls_restrained_S_all 1.035
_refine_ls_R_factor_all 0.0352
_refine_ls_R_factor_gt 0.0347
_refine_ls_shift/su_max 0.000
_refine_ls_shift/su_mean 0.000
_refine_ls_structure_factor_coef Fsqd
_refine_ls_weighting_details 'w=1/[\s^2^(Fo^2^)+(0.0583P)^2^+0.0792P] where P=(Fo^2^+2Fc^2^)/3'
_refine_ls_weighting_scheme calc
_refine_ls_wR_factor_gt 0.0911
_refine_ls_wR_factor_ref 0.0918
_reflns_Friedel_coverage 0.864
_reflns_Friedel_fraction_full 0.980
_reflns_Friedel_fraction_max 0.980
_reflns_number_gt 3739
_reflns_number_total 3795
_reflns_threshold_expression 'I > 2\s(I)'
_cod_data_source_file c9ce00429g2.cif
_cod_data_source_block 3a
_cod_depositor_comments 'Adding full bibliography for 7232683--7232694.cif.'
_cod_database_code 7232689
_shelx_shelxl_version_number 2014/7
_shelx_space_group_comment
;
The symmetry employed for this shelxl refinement is uniquely defined
by the following loop, which should always be used as a source of
symmetry information in preference to the above space-group names.
They are only intended as comments.
;

loop_
_space_group_symop_operation_xyz
'x, y, z'
'-x, y+1/2, -z'

loop_
_atom_site_label
_atom_site_type_symbol
_atom_site_fract_x
_atom_site_fract_y
_atom_site_fract_z
_atom_site_U_iso_or_equiv
_atom_site_adp_type
_atom_site_occupancy
_atom_site_site_symmetry_order
_atom_site_calc_flag
_atom_site_refinement_flags_posn
_atom_site_refinement_flags_adp
C1 C 0.7462(2) 0.73169(19) 0.81882(14) 0.0383(4) Uani 1 1 d . .
C2 C 0.8397(3) 0.6730(2) 1.00236(15) 0.0458(5) Uani 1 1 d . .
H2 H 0.9143 0.7456 0.9933 0.055 Uiso 1 1 calc R U
C3 C 0.9297(3) 0.5457(2) 1.03195(16) 0.0496(5) Uani 1 1 d . .
C4 C 0.7349(3) 0.7130(3) 1.09046(18) 0.0611(6) Uani 1 1 d . .
H4 H 0.8024 0.7212 1.1563 0.073 Uiso 1 1 calc R U
C5 C 0.6607(5) 0.8492(3) 1.0668(3) 0.0849(9) Uani 1 1 d . .
H5A H 0.5924 0.8439 1.0031 0.127 Uiso 1 1 calc R U
H5B H 0.7409 0.9144 1.0582 0.127 Uiso 1 1 calc R U
H5C H 0.6017 0.8755 1.1243 0.127 Uiso 1 1 calc R U
C6 C 0.6120(4) 0.6064(4) 1.1075(3) 0.0829(9) Uani 1 1 d . .
H6A H 0.5456 0.6373 1.1595 0.124 Uiso 1 1 calc R U
H6B H 0.6629 0.5249 1.1316 0.124 Uiso 1 1 calc R U
H6C H 0.5503 0.5899 1.0422 0.124 Uiso 1 1 calc R U
C10 C 0.6586(2) 0.67984(19) 0.71302(14) 0.0365(4) Uani 1 1 d . .
C11 C 0.4857(2) 0.7255(2) 0.71267(15) 0.0409(4) Uani 1 1 d . .
C12 C 0.4050(3) 0.7140(3) 0.80154(19) 0.0578(6) Uani 1 1 d . .
H12 H 0.4572 0.6833 0.8640 0.069 Uiso 1 1 calc R U
C13 C 0.2481(3) 0.7473(4) 0.7999(2) 0.0760(8) Uani 1 1 d . .
H13 H 0.1961 0.7393 0.8608 0.091 Uiso 1 1 calc R U
C14 C 0.1695(3) 0.7923(4) 0.7075(3) 0.0785(8) Uani 1 1 d . .
H14 H 0.0645 0.8154 0.7059 0.094 Uiso 1 1 calc R U
C15 C 0.2463(3) 0.8026(4) 0.6187(3) 0.0808(8) Uani 1 1 d . .
H15 H 0.1930 0.8321 0.5562 0.097 Uiso 1 1 calc R U
C16 C 0.4039(3) 0.7694(3) 0.6205(2) 0.0622(6) Uani 1 1 d . .
H16 H 0.4549 0.7769 0.5591 0.075 Uiso 1 1 calc R U
C21 C 0.6678(2) 0.52600(19) 0.70667(14) 0.0403(4) Uani 1 1 d . .
C22 C 0.8111(3) 0.4614(2) 0.73103(17) 0.0530(5) Uani 1 1 d . .
H22 H 0.8999 0.5123 0.7498 0.064 Uiso 1 1 calc R U
C23 C 0.8227(4) 0.3233(3) 0.7277(2) 0.0715(8) Uani 1 1 d . .
H23 H 0.9178 0.2813 0.7462 0.086 Uiso 1 1 calc R U
C24 C 0.6918(5) 0.2481(3) 0.6966(2) 0.0833(10) Uani 1 1 d . .
H24 H 0.6985 0.1550 0.6946 0.100 Uiso 1 1 calc R U
C25 C 0.5517(4) 0.3102(3) 0.6686(2) 0.0753(8) Uani 1 1 d . .
H25 H 0.4649 0.2591 0.6454 0.090 Uiso 1 1 calc R U
C26 C 0.5387(3) 0.4480(2) 0.67447(16) 0.0534(5) Uani 1 1 d . .
H26 H 0.4427 0.4889 0.6567 0.064 Uiso 1 1 calc R U
C31 C 0.7347(2) 0.7444(2) 0.61947(16) 0.0415(4) Uani 1 1 d . .
C32 C 0.7367(3) 0.8829(2) 0.60901(18) 0.0533(5) Uani 1 1 d . .
H32 H 0.6933 0.9357 0.6593 0.064 Uiso 1 1 calc R U
C33 C 0.8019(3) 0.9445(3) 0.5252(2) 0.0661(7) Uani 1 1 d . .
H33 H 0.8027 1.0376 0.5201 0.079 Uiso 1 1 calc R U
C34 C 0.8648(3) 0.8680(4) 0.4504(2) 0.0783(9) Uani 1 1 d . .
H34 H 0.9093 0.9089 0.3944 0.094 Uiso 1 1 calc R U
C35 C 0.8621(3) 0.7314(4) 0.4578(2) 0.0772(8) Uani 1 1 d . .
H35 H 0.9042 0.6796 0.4065 0.093 Uiso 1 1 calc R U
C36 C 0.7968(3) 0.6690(3) 0.54200(18) 0.0575(6) Uani 1 1 d . .
H36 H 0.7950 0.5758 0.5459 0.069 Uiso 1 1 calc R U
N1 N 0.75098(19) 0.64769(16) 0.90126(12) 0.0417(4) Uani 1 1 d . .
H1 H 0.6985 0.5743 0.8942 0.050 Uiso 1 1 calc R U
O1 O 0.8010(2) 0.84429(16) 0.82538(12) 0.0567(4) Uani 1 1 d . .
O2 O 0.9068(2) 0.44034(18) 0.98741(14) 0.0727(6) Uani 1 1 d . .
O3 O 1.0313(3) 0.56194(18) 1.11417(16) 0.0757(6) Uani 1 1 d . .
H3 H 1.0805 0.4922 1.1255 0.114 Uiso 1 1 calc R U

loop_
_atom_site_aniso_label
_atom_site_aniso_U_11
_atom_site_aniso_U_22
_atom_site_aniso_U_33
_atom_site_aniso_U_23
_atom_site_aniso_U_13
_atom_site_aniso_U_12
C1 0.0354(8) 0.0359(10) 0.0426(9) -0.0032(7) -0.0032(7) 0.0023(7)
C2 0.0532(11) 0.0405(10) 0.0414(9) -0.0030(8) -0.0097(8) 0.0048(9)
C3 0.0588(12) 0.0432(11) 0.0445(10) -0.0002(9) -0.0090(8) 0.0070(9)
C4 0.0807(16) 0.0568(14) 0.0447(11) -0.0075(10) -0.0006(10) 0.0125(12)
C5 0.113(2) 0.0662(18) 0.0770(18) -0.0099(14) 0.0195(16) 0.0314(17)
C6 0.096(2) 0.0783(19) 0.0783(18) 0.0022(15) 0.0321(17) 0.0035(16)
C10 0.0342(8) 0.0364(9) 0.0382(8) -0.0019(7) -0.0020(7) 0.0002(7)
C11 0.0353(9) 0.0391(9) 0.0470(10) -0.0064(8) -0.0037(7) -0.0005(7)
C12 0.0429(11) 0.0756(16) 0.0546(12) -0.0060(11) 0.0028(9) 0.0041(10)
C13 0.0458(12) 0.102(2) 0.0818(18) -0.0198(16) 0.0158(12) 0.0037(14)
C14 0.0344(11) 0.090(2) 0.109(2) -0.0103(17) -0.0052(13) 0.0105(11)
C15 0.0453(12) 0.101(2) 0.092(2) 0.0173(17) -0.0166(12) 0.0106(14)
C16 0.0420(11) 0.0817(18) 0.0604(13) 0.0103(12) -0.0098(10) 0.0038(11)
C21 0.0514(10) 0.0361(10) 0.0334(9) -0.0016(7) 0.0046(7) 0.0010(8)
C22 0.0655(13) 0.0463(12) 0.0477(11) -0.0005(9) 0.0078(9) 0.0145(10)
C23 0.108(2) 0.0504(14) 0.0587(14) 0.0031(11) 0.0213(13) 0.0314(14)
C24 0.149(3) 0.0349(13) 0.0709(17) -0.0062(11) 0.0369(18) 0.0024(17)
C25 0.115(2) 0.0480(15) 0.0654(15) -0.0148(11) 0.0203(15) -0.0263(15)
C26 0.0690(13) 0.0492(12) 0.0417(10) -0.0071(9) 0.0036(9) -0.0134(10)
C31 0.0354(8) 0.0454(10) 0.0426(9) 0.0050(8) -0.0038(7) 0.0000(8)
C32 0.0576(12) 0.0480(11) 0.0525(11) 0.0061(9) -0.0054(9) -0.0052(9)
C33 0.0613(14) 0.0621(15) 0.0728(16) 0.0235(13) -0.0064(12) -0.0123(12)
C34 0.0578(14) 0.101(2) 0.0779(17) 0.0429(17) 0.0141(12) 0.0002(15)
C35 0.0744(17) 0.096(2) 0.0654(15) 0.0186(15) 0.0280(13) 0.0223(16)
C36 0.0609(13) 0.0579(13) 0.0549(12) 0.0095(10) 0.0127(10) 0.0127(11)
N1 0.0468(9) 0.0372(8) 0.0393(8) -0.0019(6) -0.0066(6) -0.0005(6)
O1 0.0695(9) 0.0437(8) 0.0531(8) -0.0003(6) -0.0163(7) -0.0139(7)
O2 0.0972(14) 0.0480(9) 0.0665(10) -0.0103(8) -0.0292(9) 0.0211(9)
O3 0.0915(13) 0.0490(9) 0.0777(11) -0.0060(8) -0.0448(10) 0.0152(9)

loop_
_atom_type_symbol
_atom_type_description
_atom_type_scat_dispersion_real
_atom_type_scat_dispersion_imag
_atom_type_scat_source
C C 0.0181 0.0091 'International Tables Vol C Tables 4.2.6.8 and 6.1.1.4'
H H 0.0000 0.0000 'International Tables Vol C Tables 4.2.6.8 and 6.1.1.4'
N N 0.0311 0.0180 'International Tables Vol C Tables 4.2.6.8 and 6.1.1.4'
O O 0.0492 0.0322 'International Tables Vol C Tables 4.2.6.8 and 6.1.1.4'

loop_
_geom_angle_atom_site_label_1
_geom_angle_atom_site_label_2
_geom_angle_atom_site_label_3
_geom_angle
O1 C1 N1 122.48(17)
O1 C1 C10 121.07(17)
N1 C1 C10 116.40(16)
N1 C2 C3 106.91(16)
N1 C2 C4 112.94(18)
C3 C2 C4 110.60(18)
N1 C2 H2 108.8
C3 C2 H2 108.8
C4 C2 H2 108.8
O2 C3 O3 123.59(19)
O2 C3 C2 123.73(18)
O3 C3 C2 112.63(18)
C5 C4 C6 111.5(3)
C5 C4 C2 110.3(2)
C6 C4 C2 112.0(2)
C5 C4 H4 107.6
C6 C4 H4 107.6
C2 C4 H4 107.6
C4 C5 H5A 109.5
C4 C5 H5B 109.5
H5A C5 H5B 109.5
C4 C5 H5C 109.5
H5A C5 H5C 109.5
H5B C5 H5C 109.5
C4 C6 H6A 109.5
C4 C6 H6B 109.5
H6A C6 H6B 109.5
C4 C6 H6C 109.5
H6A C6 H6C 109.5
H6B C6 H6C 109.5
C21 C10 C31 110.34(16)
C21 C10 C11 110.22(15)
C31 C10 C11 110.09(15)
C21 C10 C1 110.47(14)
C31 C10 C1 108.57(15)
C11 C10 C1 107.09(14)
C12 C11 C16 117.73(19)
C12 C11 C10 121.38(18)
C16 C11 C10 120.70(18)
C11 C12 C13 121.6(2)
C11 C12 H12 119.2
C13 C12 H12 119.2
C14 C13 C12 119.6(3)
C14 C13 H13 120.2
C12 C13 H13 120.2
C15 C14 C13 119.7(2)
C15 C14 H14 120.1
C13 C14 H14 120.1
C14 C15 C16 120.6(3)
C14 C15 H15 119.7
C16 C15 H15 119.7
C11 C16 C15 120.7(3)
C11 C16 H16 119.6
C15 C16 H16 119.6
C26 C21 C22 118.2(2)
C26 C21 C10 122.04(18)
C22 C21 C10 119.70(18)
C23 C22 C21 121.1(3)
C23 C22 H22 119.5
C21 C22 H22 119.5
C24 C23 C22 119.4(3)
C24 C23 H23 120.3
C22 C23 H23 120.3
C25 C24 C23 120.3(2)
C25 C24 H24 119.9
C23 C24 H24 119.9
C24 C25 C26 120.5(3)
C24 C25 H25 119.7
C26 C25 H25 119.7
C25 C26 C21 120.5(3)
C25 C26 H26 119.8
C21 C26 H26 119.8
C36 C31 C32 117.7(2)
C36 C31 C10 122.43(19)
C32 C31 C10 119.8(2)
C31 C32 C33 121.5(3)
C31 C32 H32 119.2
C33 C32 H32 119.2
C34 C33 C32 119.8(3)
C34 C33 H33 120.1
C32 C33 H33 120.1
C35 C34 C33 119.9(2)
C35 C34 H34 120.1
C33 C34 H34 120.1
C34 C35 C36 120.5(3)
C34 C35 H35 119.7
C36 C35 H35 119.7
C31 C36 C35 120.6(3)
C31 C36 H36 119.7
C35 C36 H36 119.7
C1 N1 C2 124.06(17)
C1 N1 H1 118.0
C2 N1 H1 118.0
C3 O3 H3 109.5

loop_
_geom_bond_atom_site_label_1
_geom_bond_atom_site_label_2
_geom_bond_distance
C1 O1 1.217(2)
C1 N1 1.339(3)
C1 C10 1.571(2)
C2 N1 1.459(2)
C2 C3 1.516(3)
C2 C4 1.548(3)
C2 H2 0.9800
C3 O2 1.201(3)
C3 O3 1.313(3)
C4 C5 1.519(4)
C4 C6 1.526(5)
C4 H4 0.9800
C5 H5A 0.9600
C5 H5B 0.9600
C5 H5C 0.9600
C6 H6A 0.9600
C6 H6B 0.9600
C6 H6C 0.9600
C10 C21 1.538(3)
C10 C31 1.546(3)
C10 C11 1.553(2)
C11 C12 1.380(3)
C11 C16 1.385(3)
C12 C13 1.387(3)
C12 H12 0.9300
C13 C14 1.378(4)
C13 H13 0.9300
C14 C15 1.359(5)
C14 H14 0.9300
C15 C16 1.392(4)
C15 H15 0.9300
C16 H16 0.9300
C21 C26 1.387(3)
C21 C22 1.400(3)
C22 C23 1.381(4)
C22 H22 0.9300
C23 C24 1.381(5)
C23 H23 0.9300
C24 C25 1.373(5)
C24 H24 0.9300
C25 C26 1.380(4)
C25 H25 0.9300
C26 H26 0.9300
C31 C36 1.382(3)
C31 C32 1.387(3)
C32 C33 1.388(4)
C32 H32 0.9300
C33 C34 1.366(5)
C33 H33 0.9300
C34 C35 1.364(5)
C34 H34 0.9300
C35 C36 1.396(4)
C35 H35 0.9300
C36 H36 0.9300
N1 H1 0.8600
O3 H3 0.8200

loop_
_geom_torsion_atom_site_label_1
_geom_torsion_atom_site_label_2
_geom_torsion_atom_site_label_3
_geom_torsion_atom_site_label_4
_geom_torsion
N1 C2 C3 O2 -11.5(3)
C4 C2 C3 O2 111.8(3)
N1 C2 C3 O3 170.9(2)
C4 C2 C3 O3 -65.7(3)
N1 C2 C4 C5 -67.2(3)
C3 C2 C4 C5 173.0(2)
N1 C2 C4 C6 57.7(3)
C3 C2 C4 C6 -62.1(3)
O1 C1 C10 C21 153.94(18)
N1 C1 C10 C21 -28.7(2)
O1 C1 C10 C31 32.8(2)
N1 C1 C10 C31 -149.83(17)
O1 C1 C10 C11 -86.0(2)
N1 C1 C10 C11 91.33(19)
C21 C10 C11 C12 76.5(2)
C31 C10 C11 C12 -161.6(2)
C1 C10 C11 C12 -43.7(3)
C21 C10 C11 C16 -98.5(2)
C31 C10 C11 C16 23.4(3)
C1 C10 C11 C16 141.3(2)
C16 C11 C12 C13 -1.1(4)
C10 C11 C12 C13 -176.2(2)
C11 C12 C13 C14 0.4(5)
C12 C13 C14 C15 0.5(5)
C13 C14 C15 C16 -0.6(5)
C12 C11 C16 C15 0.9(4)
C10 C11 C16 C15 176.1(3)
C14 C15 C16 C11 -0.1(5)
C31 C10 C21 C26 -104.7(2)
C11 C10 C21 C26 17.1(2)
C1 C10 C21 C26 135.21(18)
C31 C10 C21 C22 73.4(2)
C11 C10 C21 C22 -164.79(17)
C1 C10 C21 C22 -46.6(2)
C26 C21 C22 C23 -2.8(3)
C10 C21 C22 C23 179.0(2)
C21 C22 C23 C24 2.1(4)
C22 C23 C24 C25 0.4(4)
C23 C24 C25 C26 -2.2(4)
C24 C25 C26 C21 1.4(4)
C22 C21 C26 C25 1.1(3)
C10 C21 C26 C25 179.3(2)
C21 C10 C31 C36 1.5(3)
C11 C10 C31 C36 -120.3(2)
C1 C10 C31 C36 122.7(2)
C21 C10 C31 C32 178.91(17)
C11 C10 C31 C32 57.0(2)
C1 C10 C31 C32 -59.9(2)
C36 C31 C32 C33 -1.5(3)
C10 C31 C32 C33 -179.03(19)
C31 C32 C33 C34 0.5(4)
C32 C33 C34 C35 0.5(4)
C33 C34 C35 C36 -0.6(5)
C32 C31 C36 C35 1.5(3)
C10 C31 C36 C35 178.9(2)
C34 C35 C36 C31 -0.4(4)
O1 C1 N1 C2 -8.9(3)
C10 C1 N1 C2 173.76(17)
C3 C2 N1 C1 -132.5(2)
C4 C2 N1 C1 105.7(2)
